data_2003028
loop_
_publ_author_name
'Tedesco, C.'
'Immirzi, A.'
'Proto, A.'

_publ_section_title
;
 Structures of Homoleptic Benzyl Derviatives of Zirconium
;
_journal_issue 4
_journal_name_full 'Acta Crystallographica Section B'
_journal_page_first 431
_journal_page_last 437
_journal_paper_doi 10.1107/S0108768197017771
_journal_volume 54
_journal_year 1998
_chemical_formula_sum 'C44 H60 Zr'
_chemical_formula_weight 680.14
_chemical_name_systematic Tetrakis(p-ter-butylbenzyl)Zirconium
_space_group_IT_number 82
_symmetry_cell_setting tetragonal
_symmetry_space_group_name_Hall 'I -4'
_symmetry_space_group_name_H-M 'I -4'
_audit_creation_method SHELXL
_cell_angle_alpha 90.00
_cell_angle_beta 90.00
_cell_angle_gamma 90.00
_cell_formula_units_Z 2
_cell_length_a 16.481(2)
_cell_length_b 16.481(2)
_cell_length_c 7.131(4)
_cell_measurement_reflns_used 25
_cell_measurement_temperature 293(2)
_cell_measurement_theta_max 22
_cell_measurement_theta_min 18
_cell_volume 1936.9(11)
_computing_data_reduction 'TEXSAN (Molecular Structure Corp., 1992)'
_computing_molecular_graphics 'TEXSAN (Molecular Structure Corp., 1992)'
_computing_structure_refinement 'SHELXL-93 (Sheldrick, 1993)'
_computing_structure_solution 'SIR92 (Altomare et al., 1990)'
_diffrn_ambient_temperature 293(2)
_diffrn_measurement_device 'Rigaku AFC7S'
_diffrn_measurement_method \w-2\q
_diffrn_radiation_monochromator graphite
_diffrn_radiation_source 'fine-focus sealed tube'
_diffrn_radiation_type MoK\a
_diffrn_radiation_wavelength .71069
_diffrn_reflns_av_R_equivalents .0000
_diffrn_reflns_av_sigmaI/netI .0322
_diffrn_reflns_limit_h_max 23
_diffrn_reflns_limit_h_min 0
_diffrn_reflns_limit_k_max 23
_diffrn_reflns_limit_k_min 0
_diffrn_reflns_limit_l_max 10
_diffrn_reflns_limit_l_min 0
_diffrn_reflns_number 1512
_diffrn_reflns_theta_max 30.00
_diffrn_reflns_theta_min 2.47
_diffrn_standards_decay_% 1.5
_diffrn_standards_interval_count 150
_diffrn_standards_number 3
_exptl_absorpt_coefficient_mu .311
_exptl_absorpt_correction_T_max 1.000
_exptl_absorpt_correction_T_min .86
_exptl_absorpt_correction_type empirical
_exptl_crystal_colour orange
_exptl_crystal_density_diffrn 1.166
_exptl_crystal_description prism
_exptl_crystal_F_000 728
_exptl_crystal_size_max .5
_exptl_crystal_size_mid .4
_exptl_crystal_size_min .3
_refine_diff_density_max .368
_refine_diff_density_min -.545
_refine_ls_extinction_method none
_refine_ls_goodness_of_fit_all 1.017
_refine_ls_goodness_of_fit_obs 1.053
_refine_ls_matrix_type full
_refine_ls_number_parameters 102
_refine_ls_number_reflns 1511
_refine_ls_number_restraints 0
_refine_ls_restrained_S_all 1.020
_refine_ls_restrained_S_obs 1.053
_refine_ls_R_factor_all .0561
_refine_ls_R_factor_obs .033
_refine_ls_shift/esd_max .001
_refine_ls_shift/esd_mean .000
_refine_ls_structure_factor_coef Fsqd
_refine_ls_weighting_details 'w=1/[\s^2^(Fo^2^)+(0.0447P)^2^+0.6589P] where P=(Fo^2^+2Fc^2^)/3'
_refine_ls_weighting_scheme calc
_refine_ls_wR_factor_all .0919
_refine_ls_wR_factor_obs .0822
_reflns_number_observed 1160
_reflns_number_total 1512
_reflns_observed_criterion >2sigma(I)
_cod_data_source_file na0084.cif
_cod_data_source_block zrl
_cod_depositor_comments
;
The following automatic conversions were performed:

'_refine_ls_weighting_scheme' value 'calc
w=1/[\s^2^(Fo^2^)+(0.0447P)^2^+0.6589P] where P=(Fo^2^+2Fc^2^)/3' was
changed to 'calc'. New tag '_refine_ls_weighting_details' was
created. The value of the new tag was set to
'w=1/[\s^2^(Fo^2^)+(0.0447P)^2^+0.6589P] where P=(Fo^2^+2Fc^2^)/3'.

Automatic conversion script
Id: cif_fix_values 3143 2015-03-26 13:38:13Z robertas 
;
_cod_original_cell_volume 1937.0(10)
_cod_original_sg_symbol_H-M I-4
_cod_original_formula_sum 'C44 H60 Zr1'
_cod_database_code 2003028

loop_
_symmetry_equiv_pos_as_xyz
'x, y, z'
'-x, -y, z'
'y, -x, -z'
'-y, x, -z'
'x+1/2, y+1/2, z+1/2'
'-x+1/2, -y+1/2, z+1/2'
'y+1/2, -x+1/2, -z+1/2'
'-y+1/2, x+1/2, -z+1/2'

loop_
_atom_site_aniso_label
_atom_site_aniso_U_11
_atom_site_aniso_U_22
_atom_site_aniso_U_33
_atom_site_aniso_U_12
_atom_site_aniso_U_13
_atom_site_aniso_U_23
Zr1 .0522(2) .0522(2) .0356(2) .000 .000 .000
C1 .052(2) .074(2) .049(2) -.005(2) .000(2) .013(2)
C2 .053(2) .052(2) .042(2) -.0033(13) .0031(14) .0092(14)
C3 .061(2) .056(2) .043(2) -.0094(15) .0087(15) -.0083(14)
C4 .052(2) .049(2) .053(2) -.0008(13) .010(2) -.0103(15)
C5 .053(2) .0464(15) .055(2) -.0069(12) .0044(13) -.0052(13)
C6 .061(2) .0449(13) .061(2) -.0040(11) .009(2) -.013(2)
C7 .058(2) .0488(14) .059(3) .0036(12) .013(2) -.0020(14)
C8 .0514(15) .060(2) .073(4) -.0054(13) -.006(2) -.007(2)
C9 .056(2) .118(4) .132(6) .007(2) -.009(3) -.041(4)
C10 .083(3) .086(3) .080(3) -.007(2) -.016(3) .018(3)
C11 .071(2) .080(2) .082(2) -.028(2) -.021(4) .015(4)

loop_
_atom_site_label
_atom_site_fract_x
_atom_site_fract_y
_atom_site_fract_z
_atom_site_U_iso_or_equiv
_atom_site_thermal_displace_type
_atom_site_calc_flag
_atom_site_refinement_flags
_atom_site_occupancy
_atom_site_disorder_group
_atom_site_type_symbol
Zr1 .5000 .0000 .2500 .0467(2) Uani d S 1 . Zr
C1 .5057(2) .1007(2) .0322(5) .0582(8) Uani d . 1 . C
C2 .5917(2) .1143(2) .0777(5) .0492(7) Uani d . 1 . C
C3 .6533(2) .0647(2) .0070(5) .0533(8) Uani d . 1 . C
C4 .7331(2) .0725(2) .0645(5) .0513(7) Uani d . 1 . C
C5 .7561(2) .1287(2) .2001(5) .0514(8) Uani d . 1 . C
C6 .6952(2) .1793(2) .2664(9) .0555(9) Uani d . 1 . C
C7 .6162(2) .1721(2) .2111(5) .0550(11) Uani d . 1 . C
C8 .8424(2) .1353(2) .2753(9) .0612(12) Uani d . 1 . C
C9 .9011(3) .0758(3) .1826(9) .102(2) Uani d . 1 . C
C10 .8415(3) .1161(3) .4885(8) .0832(13) Uani d . 1 . C
C11 .8751(2) .2215(2) .2498(12) .0775(10) Uani d . 1 . C
H1 .4950 .0829 -.0930 .070 Uiso d . 1 . H
H2 .4707 .1458 .0590 .070 Uiso d . 1 . H
H3 .6393 .0229 -.0820 .065 Uiso d . 1 . H
H4 .7746 .0397 .0077 .062 Uiso d . 1 . H
H5 .7093 .2222 .3471 .069 Uiso d . 1 . H
H6 .5763 .2066 .2673 .068 Uiso d . 1 . H
H7 .8823 .0223 .1944 .123 Uiso d . 1 . H
H8 .9060 .0892 .0517 .123 Uiso d . 1 . H
H9 .9536 .0808 .2384 .123 Uiso d . 1 . H
H10 .8088 .1542 .5538 .100 Uiso d . 1 . H
H11 .8217 .0630 .5099 .100 Uiso d . 1 . H
H12 .8960 .1195 .5372 .100 Uiso d . 1 . H
H13 .9284 .2249 .3039 .091 Uiso d . 1 . H
H14 .8763 .2359 .1245 .091 Uiso d . 1 . H
H15 .8409 .2588 .3190 .091 Uiso d . 1 . H

loop_
_atom_type_symbol
_atom_type_description
_atom_type_scat_dispersion_real
_atom_type_scat_dispersion_imag
_atom_type_scat_source
Zr Zr -2.9673 .5597 'International Tables Vol C Tables 4.2.6.8 and 6.1.1.4'
C C .0033 .0016 'International Tables Vol C Tables 4.2.6.8 and 6.1.1.4'
H H .0000 .0000 'International Tables Vol C Tables 4.2.6.8 and 6.1.1.4'

loop_
_geom_angle_atom_site_label_1
_geom_angle_atom_site_label_2
_geom_angle_atom_site_label_3
_geom_angle_site_symmetry_1
_geom_angle_site_symmetry_3
_geom_angle
_geom_angle_publ_flag
C1 Zr1 C1 . 7 117.77(11) yes
C1 Zr1 C1 . 8_545 117.77(11) yes
C1 Zr1 C1 7 8_545 93.9(2) yes
C1 Zr1 C1 . 2_655 93.9(2) yes
C1 Zr1 C1 7 2_655 117.77(11) yes
C1 Zr1 C1 8_545 2_655 117.77(11) yes
C1 Zr1 C2 . . 32.88(11) yes
C1 Zr1 C2 7 . 86.06(12) yes
C1 Zr1 C2 8_545 . 133.44(11) yes
C1 Zr1 C2 2_655 . 102.77(12) yes
C1 Zr1 C2 . 7 133.44(11) yes
C1 Zr1 C2 7 7 32.88(11) yes
C1 Zr1 C2 8_545 7 102.77(12) yes
C1 Zr1 C2 2_655 7 86.06(12) yes
C2 Zr1 C2 . 7 101.86(6) yes
C1 Zr1 C2 . 8_545 86.06(12) yes
C1 Zr1 C2 7 8_545 102.77(12) yes
C1 Zr1 C2 8_545 8_545 32.88(11) yes
C1 Zr1 C2 2_655 8_545 133.44(11) yes
C2 Zr1 C2 . 8_545 101.86(6) yes
C2 Zr1 C2 7 8_545 126.08(15) yes
C1 Zr1 C2 . 2_655 102.77(12) yes
C1 Zr1 C2 7 2_655 133.44(11) yes
C1 Zr1 C2 8_545 2_655 86.06(12) yes
C1 Zr1 C2 2_655 2_655 32.88(11) yes
C2 Zr1 C2 . 2_655 126.08(15) yes
C2 Zr1 C2 7 2_655 101.86(6) yes
C2 Zr1 C2 8_545 2_655 101.86(6) yes
C2 C1 Zr1 . . 90.0(2) yes
C3 C2 C7 . . 115.6(3) yes
C3 C2 C1 . . 122.1(3) yes
C7 C2 C1 . . 121.9(3) yes
C3 C2 Zr1 . . 99.3(2) yes
C7 C2 Zr1 . . 108.9(2) yes
C1 C2 Zr1 . . 57.1(2) yes
C4 C3 C2 . . 122.0(3) yes
C3 C4 C5 . . 121.7(3) yes
C6 C5 C4 . . 116.1(3) yes
C6 C5 C8 . . 120.8(3) yes
C4 C5 C8 . . 123.1(3) yes
C7 C6 C5 . . 122.6(4) yes
C6 C7 C2 . . 121.8(3) yes
C5 C8 C11 . . 110.7(3) yes
C5 C8 C9 . . 113.1(4) yes
C11 C8 C9 . . 108.7(4) yes
C5 C8 C10 . . 108.8(4) yes
C11 C8 C10 . . 108.0(5) yes
C9 C8 C10 . . 107.4(4) yes

loop_
_geom_bond_atom_site_label_1
_geom_bond_atom_site_label_2
_geom_bond_site_symmetry_2
_geom_bond_distance
_geom_bond_publ_flag
Zr1 C1 . 2.276(4) yes
Zr1 C1 7 2.276(4) yes
Zr1 C1 8_545 2.276(4) yes
Zr1 C1 2_655 2.276(4) yes
Zr1 C2 . 2.710(3) yes
Zr1 C2 7 2.710(3) yes
Zr1 C2 8_545 2.710(3) yes
Zr1 C2 2_655 2.710(3) yes
C1 C2 . 1.471(5) yes
C2 C3 . 1.397(5) yes
C2 C7 . 1.405(5) yes
C3 C4 . 1.385(5) yes
C4 C5 . 1.392(4) yes
C5 C6 . 1.387(5) yes
C5 C8 . 1.523(5) yes
C6 C7 . 1.367(5) yes
C8 C11 . 1.530(5) yes
C8 C9 . 1.528(6) yes
C8 C10 . 1.553(8) yes
